data_7101546
loop_
_publ_author_name
'Guo-Yu Yang'
'Yan-Qiong Sun'
'Jie Zhang'

_publ_section_title
;A Series of Luminescent Lanthanide-Cadmium-Organic
Frameworks with Helical Channels and Tubes

;
_journal_issue 45
_journal_name_full 'Chemical Communications'
_journal_paper_doi 10.1039/b610892j
_journal_year 2006
_chemical_formula_sum 'C5 H9 Cd N2 Nd O11.5 S'
_chemical_formula_weight 569.84
_chemical_name_systematic
;
?
;
_space_group_IT_number 14
_symmetry_cell_setting monoclinic
_symmetry_space_group_name_Hall '-P 2ybc'
_symmetry_space_group_name_H-M 'P 1 21/c 1'
_atom_sites_solution_hydrogens geom
_atom_sites_solution_primary direct
_atom_sites_solution_secondary difmap
_audit_creation_method SHELXL-97
_cell_angle_alpha 90.00
_cell_angle_beta 101.0330(10)
_cell_angle_gamma 90.00
_cell_formula_units_Z 4
_cell_length_a 8.71200(10)
_cell_length_b 10.5288(2)
_cell_length_c 13.9024(3)
_cell_measurement_reflns_used 81
_cell_measurement_temperature 293(2)
_cell_measurement_theta_max 25.67
_cell_measurement_theta_min 2.38
_cell_volume 1251.65(4)
_computing_cell_refinement 'Siemens SMART'
_computing_data_collection 'Siemens SMART'
_computing_data_reduction 'Siemens XPREP'
_computing_structure_refinement 'SHELXL-97 (Sheldrick, 1997)'
_computing_structure_solution 'SHELXS-97 (Sheldrick, 1990)'
_diffrn_ambient_temperature 293(2)
_diffrn_measured_fraction_theta_full 0.998
_diffrn_measured_fraction_theta_max 0.998
_diffrn_radiation_monochromator graphite
_diffrn_radiation_source 'fine-focus sealed tube'
_diffrn_radiation_type MoK\a
_diffrn_radiation_wavelength 0.71073
_diffrn_reflns_av_R_equivalents 0.0201
_diffrn_reflns_av_sigmaI/netI 0.0203
_diffrn_reflns_limit_h_max 10
_diffrn_reflns_limit_h_min -5
_diffrn_reflns_limit_k_max 12
_diffrn_reflns_limit_k_min -12
_diffrn_reflns_limit_l_max 16
_diffrn_reflns_limit_l_min -16
_diffrn_reflns_number 6643
_diffrn_reflns_theta_full 25.67
_diffrn_reflns_theta_max 25.67
_diffrn_reflns_theta_min 2.38
_exptl_absorpt_coefficient_mu 6.041
_exptl_absorpt_correction_T_max 0.208
_exptl_absorpt_correction_T_min 0.122
_exptl_absorpt_correction_type empirical
_exptl_absorpt_process_details 'SADABS (Sheldrick, 1996)'
_exptl_crystal_colour prism
_exptl_crystal_density_diffrn 3.066
_exptl_crystal_density_method 'not measured'
_exptl_crystal_description purple
_exptl_crystal_F_000 1092
_exptl_crystal_size_max .40
_exptl_crystal_size_mid .31
_exptl_crystal_size_min .26
_refine_diff_density_max 0.742
_refine_diff_density_min -0.760
_refine_diff_density_rms 0.138
_refine_ls_extinction_method none
_refine_ls_goodness_of_fit_ref 1.089
_refine_ls_hydrogen_treatment constr
_refine_ls_matrix_type full
_refine_ls_number_parameters 199
_refine_ls_number_reflns 2377
_refine_ls_number_restraints 0
_refine_ls_restrained_S_all 1.089
_refine_ls_R_factor_all 0.0247
_refine_ls_R_factor_gt 0.0232
_refine_ls_shift/su_max 0.002
_refine_ls_shift/su_mean 0.000
_refine_ls_structure_factor_coef Fsqd
_refine_ls_weighting_details 'calc w=1/[\s^2^(Fo^2^)+(0.0197P)^2^+8.4700P] where P=(Fo^2^+2Fc^2^)/3'
_refine_ls_weighting_scheme calc
_refine_ls_wR_factor_gt 0.0559
_refine_ls_wR_factor_ref 0.0568
_reflns_number_gt 2309
_reflns_number_total 2377
_reflns_threshold_expression >2sigma(I)
_cod_data_source_file b610892j.txt
_cod_original_sg_symbol_H-M P21/c
_cod_original_formula_sum 'C5 H9 Cd N2 Nd O11.50 S'
_cod_database_code 7101546

loop_
_symmetry_equiv_pos_as_xyz
'x, y, z'
'-x, y+1/2, -z+1/2'
'-x, -y, -z'
'x, -y-1/2, z-1/2'

loop_
_atom_site_label
_atom_site_type_symbol
_atom_site_fract_x
_atom_site_fract_y
_atom_site_fract_z
_atom_site_U_iso_or_equiv
_atom_site_adp_type
_atom_site_occupancy
_atom_site_symmetry_multiplicity
_atom_site_calc_flag
_atom_site_refinement_flags
Nd Nd 0.92557(3) 0.89871(2) 0.107945(16) 0.01154(8) Uani 1 1 d .
Cd Cd 1.37914(4) 0.98282(3) 0.36717(2) 0.01141(9) Uani 1 1 d .
S S 1.20810(13) 0.72590(11) 0.46066(8) 0.0151(2) Uani 1 1 d .
C1 C 1.5322(5) 1.2380(5) 0.2706(3) 0.0167(9) Uani 1 1 d .
H1A H 1.6121 1.2534 0.3241 0.020 Uiso 1 1 calc R
C2 C 1.3368(5) 1.1512(4) 0.1760(3) 0.0119(8) Uani 1 1 d .
C3 C 1.3834(5) 1.2567(4) 0.1295(3) 0.0107(8) Uani 1 1 d .
C4 C 1.2126(5) 1.0565(4) 0.1496(3) 0.0116(8) Uani 1 1 d .
C5 C 1.3269(5) 1.3196(4) 0.0325(3) 0.0120(9) Uani 1 1 d .
N1 N 1.5073(4) 1.3106(4) 0.1911(3) 0.0150(8) Uani 1 1 d .
N2 N 1.4326(4) 1.1407(4) 0.2674(3) 0.0141(8) Uani 1 1 d .
O1 O 1.1784(4) 0.9847(3) 0.2160(2) 0.0161(7) Uani 1 1 d .
O2 O 1.1372(4) 1.0453(3) 0.0622(2) 0.0145(6) Uani 1 1 d .
O3 O 1.2240(4) 1.2706(3) -0.0312(2) 0.0241(8) Uani 1 1 d .
O4 O 1.3888(4) 1.4257(3) 0.0196(2) 0.0166(7) Uani 1 1 d .
O5 O 1.3728(4) 0.6980(4) 0.4976(3) 0.0302(9) Uani 1 1 d .
O6 O 1.1887(4) 0.8523(3) 0.4119(3) 0.0258(8) Uani 1 1 d .
O7 O 1.1423(4) 0.6292(3) 0.3867(2) 0.0207(7) Uani 1 1 d .
O8 O 1.1194(4) 0.7266(3) 0.5405(3) 0.0226(8) Uani 1 1 d .
O1W O 0.8710(10) 0.9348(5) 0.2786(5) 0.089(3) Uani 1 1 d .
O2W O 1.0049(5) 0.7118(4) 0.2072(3) 0.0349(10) Uani 1 1 d .
O3W O 0.6332(5) 0.9417(4) 0.1004(4) 0.0494(13) Uani 1 1 d .
O4W O 0.9626(11) 1.0067(8) 0.4347(7) 0.045(2) Uani 0.50 1 d P
H11 H 0.8219 0.8633 0.2915 0.080 Uiso 1 1 d R
H12 H 0.8157 0.9753 0.2281 0.080 Uiso 1 1 d R
H21 H 1.0448 0.6806 0.1646 0.080 Uiso 1 1 d R
H22 H 1.0749 0.7034 0.2660 0.080 Uiso 1 1 d R
H31 H 0.5594 0.8725 0.0901 0.080 Uiso 1 1 d R
H32 H 0.5889 1.0196 0.0758 0.080 Uiso 1 1 d R

loop_
_atom_site_aniso_label
_atom_site_aniso_U_11
_atom_site_aniso_U_22
_atom_site_aniso_U_33
_atom_site_aniso_U_23
_atom_site_aniso_U_13
_atom_site_aniso_U_12
Nd 0.01266(13) 0.01201(13) 0.00937(13) 0.00121(8) 0.00062(9) -0.00337(9)
Cd 0.01289(17) 0.01127(16) 0.00965(16) 0.00115(11) 0.00109(12) 0.00200(12)
S 0.0155(5) 0.0149(5) 0.0155(5) 0.0003(4) 0.0044(4) -0.0023(4)
C1 0.016(2) 0.020(2) 0.012(2) 0.0000(18) -0.0047(17) -0.0064(19)
C2 0.012(2) 0.014(2) 0.0098(19) 0.0013(17) 0.0013(16) -0.0012(17)
C3 0.012(2) 0.011(2) 0.009(2) -0.0012(16) 0.0018(16) -0.0032(17)
C4 0.0068(19) 0.013(2) 0.014(2) 0.0014(17) 0.0005(16) 0.0003(16)
C5 0.010(2) 0.013(2) 0.014(2) 0.0037(17) 0.0032(17) -0.0007(17)
N1 0.0147(19) 0.0160(19) 0.0133(18) -0.0005(15) 0.0002(15) -0.0047(16)
N2 0.0155(18) 0.0154(19) 0.0096(17) 0.0027(15) -0.0022(14) -0.0032(16)
O1 0.0170(16) 0.0174(16) 0.0132(15) 0.0042(13) 0.0006(13) -0.0052(13)
O2 0.0126(15) 0.0166(16) 0.0123(15) 0.0020(13) -0.0027(12) -0.0054(13)
O3 0.0278(19) 0.0225(18) 0.0169(17) 0.0056(14) -0.0089(14) -0.0129(15)
O4 0.0163(16) 0.0155(16) 0.0164(16) 0.0063(13) -0.0011(13) -0.0061(13)
O5 0.0166(18) 0.043(2) 0.030(2) 0.0008(18) 0.0015(15) -0.0012(17)
O6 0.031(2) 0.0174(18) 0.030(2) 0.0067(15) 0.0083(16) -0.0050(16)
O7 0.0273(19) 0.0164(17) 0.0173(17) -0.0031(13) 0.0013(14) -0.0026(15)
O8 0.0282(19) 0.0196(18) 0.0235(18) -0.0047(14) 0.0138(15) -0.0050(15)
O1W 0.177(8) 0.041(3) 0.079(4) 0.012(3) 0.100(5) 0.005(4)
O2W 0.049(3) 0.029(2) 0.0227(19) 0.0080(16) -0.0021(18) 0.0048(19)
O3W 0.026(2) 0.031(2) 0.095(4) -0.009(3) 0.023(2) -0.0047(19)
O4W 0.048(6) 0.036(5) 0.049(6) -0.006(4) 0.005(4) 0.010(4)

loop_
_atom_type_symbol
_atom_type_description
_atom_type_scat_dispersion_real
_atom_type_scat_dispersion_imag
_atom_type_scat_source
C C 0.0033 0.0016 'International Tables Vol C Tables 4.2.6.8 and 6.1.1.4'
H H 0.0000 0.0000 'International Tables Vol C Tables 4.2.6.8 and 6.1.1.4'
N N 0.0061 0.0033 'International Tables Vol C Tables 4.2.6.8 and 6.1.1.4'
O O 0.0106 0.0060 'International Tables Vol C Tables 4.2.6.8 and 6.1.1.4'
S S 0.1246 0.1234 'International Tables Vol C Tables 4.2.6.8 and 6.1.1.4'
Cd Cd -0.8075 1.2024 'International Tables Vol C Tables 4.2.6.8 and 6.1.1.4'
Nd Nd -0.1943 3.0179 'International Tables Vol C Tables 4.2.6.8 and 6.1.1.4'

loop_
_geom_angle_atom_site_label_1
_geom_angle_atom_site_label_2
_geom_angle_atom_site_label_3
_geom_angle
_geom_angle_site_symmetry_1
_geom_angle_site_symmetry_3
O3 Nd O2 74.65(11) 3_775 3_775
O3 Nd O2W 73.43(13) 3_775 .
O2 Nd O2W 138.31(12) 3_775 .
O3 Nd O8 77.37(13) 3_775 4_575
O2 Nd O8 78.46(11) 3_775 4_575
O2W Nd O8 68.97(13) . 4_575
O3 Nd O7 129.63(12) 3_775 2_755
O2 Nd O7 77.31(11) 3_775 2_755
O2W Nd O7 144.36(12) . 2_755
O8 Nd O7 135.50(11) 4_575 2_755
O3 Nd O1W 110.67(18) 3_775 .
O2 Nd O1W 146.94(19) 3_775 .
O2W Nd O1W 70.94(17) . .
O8 Nd O1W 134.5(2) 4_575 .
O7 Nd O1W 74.88(15) 2_755 .
O3 Nd O3W 69.79(14) 3_775 .
O2 Nd O3W 83.05(15) 3_775 .
O2W Nd O3W 109.77(16) . .
O8 Nd O3W 145.56(14) 4_575 .
O7 Nd O3W 65.94(13) 2_755 .
O1W Nd O3W 69.5(2) . .
O3 Nd O2 134.89(11) 3_775 .
O2 Nd O2 69.38(11) 3_775 .
O2W Nd O2 119.15(13) . .
O8 Nd O2 69.63(11) 4_575 .
O7 Nd O2 67.08(11) 2_755 .
O1W Nd O2 114.36(18) . .
O3W Nd O2 129.43(13) . .
O3 Nd O1 150.55(12) 3_775 .
O2 Nd O1 119.76(10) 3_775 .
O2W Nd O1 80.51(12) . .
O8 Nd O1 80.70(12) 4_575 .
O7 Nd O1 79.79(11) 2_755 .
O1W Nd O1 72.2(2) . .
O3W Nd O1 133.71(14) . .
O2 Nd O1 50.37(10) . .
O3 Nd C4 152.93(13) 3_775 .
O2 Nd C4 94.57(11) 3_775 .
O2W Nd C4 101.87(13) . .
O8 Nd C4 76.15(12) 4_575 .
O7 Nd C4 69.27(12) 2_755 .
O1W Nd C4 92.0(2) . .
O3W Nd C4 134.55(13) . .
O2 Nd C4 25.30(11) . .
O1 Nd C4 25.31(11) . .
O3 Nd Nd 106.82(9) 3_775 3_775
O2 Nd Nd 36.12(7) 3_775 3_775
O2W Nd Nd 138.11(11) . 3_775
O8 Nd Nd 70.34(8) 4_575 3_775
O7 Nd Nd 68.04(8) 2_755 3_775
O1W Nd Nd 138.67(13) . 3_775
O3W Nd Nd 109.21(12) . 3_775
O2 Nd Nd 33.26(7) . 3_775
O1 Nd Nd 83.64(7) . 3_775
C4 Nd Nd 58.49(8) . 3_775
O3 Nd H12 109.6 3_775 .
O2 Nd H12 126.9 3_775 .
O2W Nd H12 89.0 . .
O8 Nd H12 154.4 4_575 .
O7 Nd H12 59.3 2_755 .
O1W Nd H12 20.0 . .
O3W Nd H12 53.3 . .
O2 Nd H12 113.5 . .
O1 Nd H12 83.0 . .
C4 Nd H12 96.8 . .
Nd Nd H12 127.1 3_775 .
O3 Nd H21 67.6 3_775 .
O2 Nd H21 121.5 3_775 .
O2W Nd H21 18.3 . .
O8 Nd H21 51.3 4_575 .
O7 Nd H21 159.6 2_755 .
O1W Nd H21 89.1 . .
O3W Nd H21 120.5 . .
O2 Nd H21 110.1 . .
O1 Nd H21 83.4 . .
C4 Nd H21 99.4 . .
Nd Nd H21 121.5 3_775 .
H12 Nd H21 107.4 . .
N2 Cd N1 102.15(14) . 2_845
N2 Cd O4 106.21(13) . 4_586
N1 Cd O4 135.40(12) 2_845 4_586
N2 Cd O6 146.67(13) . .
N1 Cd O6 90.32(14) 2_845 .
O4 Cd O6 84.48(13) 4_586 .
N2 Cd O4 109.90(13) . 2_845
N1 Cd O4 70.42(12) 2_845 2_845
O4 Cd O4 67.90(13) 4_586 2_845
O6 Cd O4 103.39(13) . 2_845
N2 Cd O1 70.61(12) . .
N1 Cd O1 89.35(12) 2_845 .
O4 Cd O1 132.31(11) 4_586 .
O6 Cd O1 78.87(12) . .
O4 Cd O1 159.57(11) 2_845 .
O5 S O8 111.1(2) . .
O5 S O7 109.2(2) . .
O8 S O7 109.8(2) . .
O5 S O6 111.0(2) . .
O8 S O6 108.0(2) . .
O7 S O6 107.7(2) . .
N1 C1 N2 114.3(4) . .
N1 C1 H1A 122.9 . .
N2 C1 H1A 122.9 . .
N2 C2 C3 108.2(4) . .
N2 C2 C4 117.5(4) . .
C3 C2 C4 134.2(4) . .
N1 C3 C2 107.9(4) . .
N1 C3 C5 117.7(4) . .
C2 C3 C5 134.4(4) . .
O1 C4 O2 119.3(4) . .
O1 C4 C2 119.2(4) . .
O2 C4 C2 121.5(4) . .
O1 C4 Nd 60.2(2) . .
O2 C4 Nd 60.0(2) . .
C2 C4 Nd 170.0(3) . .
O3 C5 O4 122.2(4) . .
O3 C5 C3 121.6(4) . .
O4 C5 C3 116.2(4) . .
C1 N1 C3 105.5(4) . .
C1 N1 Cd 137.6(3) . 2_855
C3 N1 Cd 116.8(3) . 2_855
C1 N2 C2 104.1(4) . .
C1 N2 Cd 138.4(3) . .
C2 N2 Cd 117.4(3) . .
C4 O1 Cd 113.4(3) . .
C4 O1 Nd 94.5(3) . .
Cd O1 Nd 151.79(14) . .
C4 O2 Nd 154.0(3) . 3_775
C4 O2 Nd 94.7(3) . .
Nd O2 Nd 110.62(11) 3_775 .
C5 O3 Nd 154.4(3) . 3_775
C5 O4 Cd 123.7(3) . 4_585
C5 O4 Cd 117.2(3) . 2_855
Cd O4 Cd 112.10(13) 4_585 2_855
S O6 Cd 128.7(2) . .
S O7 Nd 135.1(2) . 2_745
S O8 Nd 141.5(2) . 4_576
Nd O1W H11 104.0 . .
Nd O1W H12 59.9 . .
H11 O1W H12 110.8 . .
Nd O2W H21 91.6 . .
Nd O2W H22 130.3 . .
H21 O2W H22 107.7 . .
Nd O3W H31 120.0 . .
Nd O3W H32 120.2 . .
H31 O3W H32 112.9 . .

loop_
_geom_bond_atom_site_label_1
_geom_bond_atom_site_label_2
_geom_bond_distance
_geom_bond_site_symmetry_2
Nd O3 2.342(3) 3_775
Nd O2 2.397(3) 3_775
Nd O2W 2.427(4) .
Nd O8 2.465(3) 4_575
Nd O7 2.502(3) 2_755
Nd O1W 2.536(5) .
Nd O3W 2.569(4) .
Nd O2 2.576(3) .
Nd O1 2.581(3) .
Nd C4 2.965(4) .
Nd Nd 4.0901(4) 3_775
Nd H12 2.2290 .
Nd H21 2.5805 .
Cd N2 2.270(4) .
Cd N1 2.287(4) 2_845
Cd O4 2.314(3) 4_586
Cd O6 2.329(4) .
Cd O4 2.390(3) 2_845
Cd O1 2.463(3) .
S O5 1.459(4) .
S O8 1.469(3) .
S O7 1.483(3) .
S O6 1.488(4) .
C1 N1 1.327(6) .
C1 N2 1.338(6) .
C1 H1A 0.9300 .
C2 N2 1.385(6) .
C2 C3 1.385(6) .
C2 C4 1.465(6) .
C3 N1 1.367(6) .
C3 C5 1.498(6) .
C4 O1 1.272(5) .
C4 O2 1.272(5) .
C5 O3 1.244(6) .
C5 O4 1.268(5) .
N1 Cd 2.287(4) 2_855
O2 Nd 2.397(3) 3_775
O3 Nd 2.342(3) 3_775
O4 Cd 2.314(3) 4_585
O4 Cd 2.390(3) 2_855
O7 Nd 2.502(3) 2_745
O8 Nd 2.465(3) 4_576
O1W H11 0.9011 .
O1W H12 0.8813 .
O2W H21 0.8117 .
O2W H22 0.9262 .
O3W H31 0.9644 .
O3W H32 0.9419 .
O4W O4W 1.813(19) 3_776
